data_4329738
loop_
_publ_author_name
'Dong Woo Lee'
'Dan-bee Bak'
'Saet Byeol Kim'
'Jiwon Kim'
'Kang Min Ok'

_publ_contact_author_address
;
Department of Chemistry
Chung-Ang University
Seoul
156-756
Korea
;
_publ_contact_author_email kmok@cau.ac.kr
_publ_contact_author_fax 82(2)8254736
_publ_contact_author_name 'Ok, Kang Min'
_publ_contact_author_phone 82(2)8205197
_publ_section_title
;
 Effect of the Framework Flexibility on the Centricities in
 Centrosymmetric In2Zn(SeO3)4 and Noncentrosymmetric Ga2Zn(TeO3)4
;
_journal_name_full 'Inorganic Chemistry'
_journal_page_first 7844
_journal_page_last 7850
_journal_paper_doi 10.1021/ic300909s
_journal_volume 51
_journal_year 2012
_chemical_formula_sum 'In2 O12 Se4 Zn'
_chemical_formula_weight 802.85
_chemical_name_systematic
;
 ?
;
_space_group_IT_number 14
_symmetry_cell_setting monoclinic
_symmetry_space_group_name_Hall '-P 2yn'
_symmetry_space_group_name_H-M 'P 1 21/n 1'
_atom_sites_solution_primary direct
_atom_sites_solution_secondary difmap
_cell_angle_alpha 90
_cell_angle_beta 101.684(6)
_cell_angle_gamma 90
_cell_formula_units_Z 2
_cell_length_a 8.4331(7)
_cell_length_b 4.7819(4)
_cell_length_c 14.6583(13)
_cell_measurement_temperature 200.0(2)
_cell_volume 578.87(9)
_computing_structure_refinement 'SHELXL-97 (Sheldrick, 1997)'
_diffrn_ambient_temperature 200.0(2)
_diffrn_measured_fraction_theta_full 0.997
_diffrn_measured_fraction_theta_max 0.997
_diffrn_measurement_device_type 'Bruker SMART BREEZE'
_diffrn_measurement_method CCD
_diffrn_radiation_monochromator graphite
_diffrn_radiation_type MoK\a
_diffrn_radiation_wavelength 0.71073
_diffrn_reflns_av_R_equivalents 0.1255
_diffrn_reflns_av_unetI/netI 0.0635
_diffrn_reflns_limit_h_max 11
_diffrn_reflns_limit_h_min -11
_diffrn_reflns_limit_k_max 6
_diffrn_reflns_limit_k_min -6
_diffrn_reflns_limit_l_max 19
_diffrn_reflns_limit_l_min -18
_diffrn_reflns_number 9010
_diffrn_reflns_theta_full 28.33
_diffrn_reflns_theta_max 28.33
_diffrn_reflns_theta_min 2.58
_exptl_absorpt_coefficient_mu 18.64
_exptl_absorpt_correction_T_max 0.82
_exptl_absorpt_correction_T_min 0.60
_exptl_absorpt_correction_type empirical
_exptl_absorpt_process_details
; 
 SADABS(Blessing, 1995) 
;
_exptl_crystal_colour 'Pale Yellow'
_exptl_crystal_density_diffrn 4.606
_exptl_crystal_description block
_exptl_crystal_F_000 720
_exptl_crystal_size_max 0.151
_exptl_crystal_size_mid 0.023
_exptl_crystal_size_min 0.011
_refine_diff_density_max 1.641
_refine_diff_density_min -1.531
_refine_diff_density_rms 0.337
_refine_ls_extinction_method none
_refine_ls_goodness_of_fit_ref 1.076
_refine_ls_matrix_type full
_refine_ls_number_parameters 88
_refine_ls_number_reflns 1440
_refine_ls_number_restraints 0
_refine_ls_restrained_S_all 1.076
_refine_ls_R_factor_all 0.0547
_refine_ls_R_factor_gt 0.0399
_refine_ls_shift/su_max 0
_refine_ls_shift/su_mean 0
_refine_ls_structure_factor_coef Fsqd
_refine_ls_weighting_details 'calc w=1/[\s^2^(Fo^2^)+(0.0530P)^2^+0.0000P] where P=(Fo^2^+2Fc^2^)/3'
_refine_ls_weighting_scheme calc
_refine_ls_wR_factor_gt 0.0996
_refine_ls_wR_factor_ref 0.1066
_reflns_number_gt 1135
_reflns_number_total 1440
_reflns_threshold_expression >2s\(I)
_cod_data_source_file ic300909s_si_002_1.cif
_cod_data_source_block ZnIn2(SeO3)4
_cod_original_sg_symbol_H-M 'P 21/n'
_cod_database_code 4329738

loop_
_symmetry_equiv_pos_as_xyz
'x, y, z'
'-x+1/2, y+1/2, -z+1/2'
'-x, -y, -z'
'x-1/2, -y-1/2, z-1/2'

loop_
_atom_site_label
_atom_site_type_symbol
_atom_site_fract_x
_atom_site_fract_y
_atom_site_fract_z
_atom_site_U_iso_or_equiv
_atom_site_adp_type
_atom_site_occupancy
_atom_site_symmetry_multiplicity
_atom_site_calc_flag
_atom_site_refinement_flags
In1 In 0.55780(7) 0.03794(11) 0.71330(4) 0.01703(19) Uani 1 1 d .
Se1 Se 0.83624(10) 0.07091(15) 0.61038(5) 0.0163(2) Uani 1 1 d .
Se2 Se 0.28029(10) 0.50902(15) 0.62872(6) 0.0162(2) Uani 1 1 d .
Zn1 Zn 0.5 0.5 0.5 0.0125(3) Uani 1 2 d S
O1 O 0.3494(7) 0.2728(10) 0.7119(4) 0.0206(12) Uani 1 1 d .
O2 O 0.9552(7) 0.3277(10) 0.6629(4) 0.0194(12) Uani 1 1 d .
O3 O 0.4499(7) 0.7051(10) 0.6246(4) 0.0188(12) Uani 1 1 d .
O4 O 0.6449(7) 0.2083(11) 0.5950(4) 0.0203(12) Uani 1 1 d .
O5 O 0.8007(7) -0.1313(10) 0.7017(4) 0.0192(12) Uani 1 1 d .
O6 O 0.2916(7) 0.3381(12) 0.5299(4) 0.0244(13) Uani 1 1 d .

loop_
_atom_site_aniso_label
_atom_site_aniso_U_11
_atom_site_aniso_U_22
_atom_site_aniso_U_33
_atom_site_aniso_U_23
_atom_site_aniso_U_13
_atom_site_aniso_U_12
In1 0.0195(3) 0.0143(3) 0.0170(3) -0.0008(2) 0.0029(2) -0.0006(2)
Se1 0.0193(4) 0.0145(4) 0.0152(4) -0.0018(3) 0.0036(3) -0.0013(3)
Se2 0.0174(5) 0.0142(3) 0.0169(4) 0.0001(3) 0.0030(3) 0.0001(3)
Zn1 0.0144(7) 0.0134(5) 0.0103(6) 0.0014(4) 0.0038(5) 0.0003(5)
O1 0.022(3) 0.016(2) 0.025(3) 0.005(2) 0.007(3) 0.005(2)
O2 0.022(3) 0.015(2) 0.022(3) -0.003(2) 0.005(2) -0.006(2)
O3 0.022(3) 0.017(2) 0.017(3) -0.001(2) 0.005(2) -0.006(2)
O4 0.022(3) 0.018(2) 0.020(3) 0.003(2) 0.002(2) 0.003(2)
O5 0.026(3) 0.015(2) 0.017(3) 0.005(2) 0.004(2) 0.003(2)
O6 0.026(3) 0.024(3) 0.024(3) -0.006(3) 0.007(3) -0.008(3)

loop_
_atom_type_symbol
_atom_type_description
_atom_type_scat_dispersion_real
_atom_type_scat_dispersion_imag
_atom_type_scat_source
O O 0.0106 0.006 'International Tables Vol C Tables 4.2.6.8 and 6.1.1.4'
Zn Zn 0.2839 1.4301 'International Tables Vol C Tables 4.2.6.8 and 6.1.1.4'
Se Se -0.0929 2.2259 'International Tables Vol C Tables 4.2.6.8 and 6.1.1.4'
In In -0.7276 1.31 'International Tables Vol C Tables 4.2.6.8 and 6.1.1.4'

loop_
_geom_angle_atom_site_label_1
_geom_angle_atom_site_label_2
_geom_angle_atom_site_label_3
_geom_angle
_geom_angle_site_symmetry_1
_geom_angle_site_symmetry_3
O1 In1 O2 94.3(2) . 2_646
O1 In1 O3 98.1(2) . 1_545
O2 In1 O3 94.5(2) 2_646 1_545
O1 In1 O4 102.2(2) . .
O2 In1 O4 162.8(2) 2_646 .
O3 In1 O4 88.0(2) 1_545 .
O1 In1 O5 88.7(2) . 2_656
O2 In1 O5 88.4(2) 2_646 2_656
O3 In1 O5 172.3(2) 1_545 2_656
O4 In1 O5 87.2(2) . 2_656
O1 In1 O5 167.62(19) . .
O2 In1 O5 95.8(2) 2_646 .
O3 In1 O5 88.1(2) 1_545 .
O4 In1 O5 67.22(19) . .
O5 In1 O5 84.48(13) 2_656 .
O1 In1 Se1 134.59(14) . .
O2 In1 Se1 129.44(15) 2_646 .
O3 In1 Se1 90.74(14) 1_545 .
O4 In1 Se1 33.42(14) . .
O5 In1 Se1 81.93(14) 2_656 .
O5 In1 Se1 34.05(13) . .
O2 Se1 O4 103.9(3) . .
O2 Se1 O5 103.7(3) . .
O4 Se1 O5 90.6(3) . .
O2 Se1 In1 105.17(18) . .
O4 Se1 In1 44.32(18) . .
O5 Se1 In1 46.64(18) . .
O1 Se2 O6 103.1(3) . .
O1 Se2 O3 102.9(3) . .
O6 Se2 O3 92.4(3) . .
O1 Se2 Zn1 106.80(19) . .
O6 Se2 Zn1 43.76(19) . .
O3 Se2 Zn1 48.72(17) . .
O6 Zn1 O6 180.0000(10) . 3_666
O6 Zn1 O4 89.1(2) . 3_666
O6 Zn1 O4 90.9(2) 3_666 3_666
O6 Zn1 O4 90.9(2) . .
O6 Zn1 O4 89.1(2) 3_666 .
O4 Zn1 O4 180.0(2) 3_666 .
O6 Zn1 O3 70.8(2) . .
O6 Zn1 O3 109.2(2) 3_666 .
O4 Zn1 O3 93.9(2) 3_666 .
O4 Zn1 O3 86.1(2) . .
O6 Zn1 O3 109.2(2) . 3_666
O6 Zn1 O3 70.8(2) 3_666 3_666
O4 Zn1 O3 86.1(2) 3_666 3_666
O4 Zn1 O3 93.9(2) . 3_666
O3 Zn1 O3 180.0000(10) . 3_666
O6 Zn1 Se2 145.37(16) . 3_666
O6 Zn1 Se2 34.63(16) 3_666 3_666
O4 Zn1 Se2 86.74(14) 3_666 3_666
O4 Zn1 Se2 93.26(14) . 3_666
O3 Zn1 Se2 143.74(14) . 3_666
O3 Zn1 Se2 36.26(14) 3_666 3_666
O6 Zn1 Se2 34.63(16) . .
O6 Zn1 Se2 145.37(16) 3_666 .
O4 Zn1 Se2 93.26(14) 3_666 .
O4 Zn1 Se2 86.74(14) . .
O3 Zn1 Se2 36.26(14) . .
O3 Zn1 Se2 143.74(14) 3_666 .
Se2 Zn1 Se2 180 3_666 .
Se2 O1 In1 122.6(3) . .
Se1 O2 In1 128.2(3) . 2_656
Se2 O3 In1 129.6(3) . 1_565
Se2 O3 Zn1 95.0(2) . .
In1 O3 Zn1 135.3(3) 1_565 .
Se1 O4 Zn1 136.5(3) . .
Se1 O4 In1 102.3(2) . .
Zn1 O4 In1 121.1(2) . .
Se1 O5 In1 132.8(3) . 2_646
Se1 O5 In1 99.3(2) . .
In1 O5 In1 127.8(2) 2_646 .
Se2 O6 Zn1 101.6(3) . .

loop_
_geom_bond_atom_site_label_1
_geom_bond_atom_site_label_2
_geom_bond_distance
_geom_bond_site_symmetry_2
In1 O1 2.082(5) .
In1 O2 2.097(5) 2_646
In1 O3 2.138(5) 1_545
In1 O4 2.175(5) .
In1 O5 2.209(5) 2_656
In1 O5 2.241(5) .
In1 Se1 3.0412(10) .
Se1 O2 1.672(5) .
Se1 O4 1.714(5) .
Se1 O5 1.726(5) .
Se2 O1 1.678(5) .
Se2 O6 1.682(6) .
Se2 O3 1.722(5) .
Se2 Zn1 2.9001(8) .
Zn1 O6 2.048(6) .
Zn1 O6 2.048(6) 3_666
Zn1 O4 2.165(5) 3_666
Zn1 O4 2.165(5) .
Zn1 O3 2.188(5) .
Zn1 O3 2.188(5) 3_666
Zn1 Se2 2.9001(8) 3_666
O2 In1 2.097(5) 2_656
O3 In1 2.138(5) 1_565
O5 In1 2.209(5) 2_646
